data_7211537
loop_
_publ_author_name
'Wu, Mei-Feng'
'Zheng, Fa-Kun'
'Wu, A-Qing'
'Li, Yan'
'Wang, Ming-Sheng'
'Zhou, Wei-Wei'
'Chen, Feng'
'Guo, Guo-Cong'
'Huang, Jin-Shun'

_publ_section_title
;
 Hydrothermal syntheses, crystal structures and luminescent properties of
 zinc(II) coordination polymers constructed by bifunctional
 tetrazolate-5-carboxylate ligands
;
_journal_issue 1
_journal_name_full CrystEngComm
_journal_page_first 260
_journal_paper_doi 10.1039/b909754f
_journal_volume 12
_journal_year 2010
_chemical_formula_moiety Zn2(N4CCOO)2(2,2'-bpy)2(H2O)2.H2O
_chemical_formula_sum 'C24 H22 N12 O7 Zn2'
_chemical_formula_weight 721.28
_chemical_melting_point ?
_chemical_name_common Zn2(N4CCOO)2(2,2'-bpy)2(H2O)2.H2O
_chemical_name_systematic Zn2(N4CCOO)2(2,2'-bpy)2(H2O)2.H2O
_space_group_IT_number 2
_symmetry_cell_setting triclinic
_symmetry_space_group_name_Hall '-P 1'
_symmetry_space_group_name_H-M 'P -1'
_atom_sites_solution_hydrogens geom
_atom_sites_solution_primary direct
_atom_sites_solution_secondary difmap
_audit_creation_method SHELXL-97
_cell_angle_alpha 83.399(9)
_cell_angle_beta 81.828(7)
_cell_angle_gamma 74.782(9)
_cell_formula_units_Z 2
_cell_length_a 9.396(3)
_cell_length_b 11.094(3)
_cell_length_c 13.567(4)
_cell_measurement_reflns_used 3465
_cell_measurement_temperature 293(2)
_cell_measurement_theta_max 27.4797
_cell_measurement_theta_min 3.0437
_cell_volume 1346.3(7)
_computing_cell_refinement 'CrystalClear (Rigaku Corp.,2002)'
_computing_data_collection 'CrystalClear (Rigaku Corp.,2002)'
_computing_data_reduction 'CrystalClear (Rigaku Corp.,2002)'
_computing_molecular_graphics 'DIAMOND (Brandenburg, 1999)'
_computing_publication_material 'SHELXL-97 (Sheldrick, 1997)'
_computing_structure_refinement 'SHELXL-97 (Sheldrick, 1997)'
_computing_structure_solution 'SHELXS-97 (Sheldrick, 1990)'
_diffrn_ambient_temperature 293(2)
_diffrn_measured_fraction_theta_full 0.990
_diffrn_measured_fraction_theta_max 0.990
_diffrn_measurement_device_type 'Rigaku Mercury CCD'
_diffrn_measurement_method \w
_diffrn_radiation_monochromator graphite
_diffrn_radiation_source 'fine-focus sealed tube'
_diffrn_radiation_type MoK\a
_diffrn_radiation_wavelength 0.71073
_diffrn_reflns_av_R_equivalents 0.0402
_diffrn_reflns_av_sigmaI/netI 0.0559
_diffrn_reflns_limit_h_max 11
_diffrn_reflns_limit_h_min -11
_diffrn_reflns_limit_k_max 12
_diffrn_reflns_limit_k_min -13
_diffrn_reflns_limit_l_max 16
_diffrn_reflns_limit_l_min -15
_diffrn_reflns_number 10119
_diffrn_reflns_theta_full 25.35
_diffrn_reflns_theta_max 25.35
_diffrn_reflns_theta_min 2.87
_exptl_absorpt_coefficient_mu 1.853
_exptl_absorpt_correction_T_max 1.0000
_exptl_absorpt_correction_T_min 0.4548
_exptl_absorpt_correction_type multi-scan
_exptl_crystal_colour Colorless
_exptl_crystal_density_diffrn 1.779
_exptl_crystal_density_meas ?
_exptl_crystal_density_method 'not measured'
_exptl_crystal_description Block
_exptl_crystal_F_000 732
_exptl_crystal_size_max 0.10
_exptl_crystal_size_mid 0.06
_exptl_crystal_size_min 0.03
_refine_diff_density_max 0.559
_refine_diff_density_min -0.628
_refine_diff_density_rms 0.088
_refine_ls_extinction_method none
_refine_ls_goodness_of_fit_ref 1.030
_refine_ls_hydrogen_treatment mixed
_refine_ls_matrix_type full
_refine_ls_number_parameters 426
_refine_ls_number_reflns 4881
_refine_ls_number_restraints 6
_refine_ls_restrained_S_all 1.030
_refine_ls_R_factor_all 0.0503
_refine_ls_R_factor_gt 0.0379
_refine_ls_shift/su_max 0.005
_refine_ls_shift/su_mean 0.001
_refine_ls_structure_factor_coef Fsqd
_refine_ls_weighting_details 'calc w=1/[\s^2^(Fo^2^)+(0.0444P)^2^+0.0000P] where P=(Fo^2^+2Fc^2^)/3'
_refine_ls_weighting_scheme calc
_refine_ls_wR_factor_gt 0.0828
_refine_ls_wR_factor_ref 0.0886
_reflns_number_gt 3994
_reflns_number_total 4881
_reflns_threshold_expression >2sigma(I)
_cod_data_source_file b909754f.txt
_cod_data_source_block 22
_cod_depositor_comments
;
The following automatic conversions were performed:

'_chemical_melting_point' value 'not measured' was changed to '?' -
the value is undefined or not
given.

'_exptl_absorpt_correction_type' value 'Multi-scan' changed
to 'multi-scan' according to
/home/saulius/struct/CIF-dictionaries/cif_core.dic dictionary named
'cif_core.dic' version 2.4.2 from 2011-04-26.

Automatic conversion script
Id: cif_fix_values 1891 2012-01-12 08:04:46Z andrius 

The following automatic conversions were performed:

'_exptl_crystal_density_meas' value 'not measured' was changed to '?'
- the value is perceived as not measured.

Automatic conversion script
Id: cif_fix_values 3008 2015-01-20 13:52:24Z robertas 
;
_cod_original_sg_symbol_H-M P-1
_cod_database_code 7211537

loop_
_symmetry_equiv_pos_as_xyz
'x, y, z'
'-x, -y, -z'

loop_
_atom_site_label
_atom_site_type_symbol
_atom_site_fract_x
_atom_site_fract_y
_atom_site_fract_z
_atom_site_U_iso_or_equiv
_atom_site_adp_type
_atom_site_occupancy
_atom_site_symmetry_multiplicity
_atom_site_calc_flag
_atom_site_refinement_flags
Zn1 Zn 0.146024(17) 0.075349(14) 0.190132(11) 0.01094(4) Uani 1 1 d .
Zn2 Zn -0.110232(17) 0.379640(14) 0.356101(11) 0.01031(4) Uani 1 1 d .
O1W O -0.02050(11) -0.02139(8) 0.22303(7) 0.0149(3) Uani 1 1 d D
H1WA H -0.0125(16) -0.0716(7) 0.2747(4) 0.022 Uiso 1 1 d D
H1WB H -0.0280(12) -0.0646(7) 0.1778(4) 0.022 Uiso 1 1 d D
O1 O 0.12057(11) 0.07649(8) 0.03417(7) 0.0141(3) Uani 1 1 d .
O2W O 0.06768(11) 0.46352(8) 0.34395(7) 0.0142(3) Uani 1 1 d D
H2WA H 0.0777(12) 0.5071(7) 0.3884(4) 0.021 Uiso 1 1 d D
H2WB H 0.0860(14) 0.5045(8) 0.2891(4) 0.021 Uiso 1 1 d D
O2 O 0.02132(12) 0.19279(9) -0.09650(7) 0.0185(3) Uani 1 1 d .
O3 O -0.10757(11) 0.37134(8) 0.51863(7) 0.0130(3) Uani 1 1 d .
O3W O 0.14594(12) 0.57409(9) 0.16598(8) 0.0214(3) Uani 1 1 d .
H3WB H 0.091(2) 0.6367(16) 0.1639(14) 0.049(6) Uiso 1 1 d .
H3WA H 0.151(2) 0.5517(15) 0.1047(13) 0.040(5) Uiso 1 1 d .
O4 O -0.04623(11) 0.23480(8) 0.64964(7) 0.0165(3) Uani 1 1 d .
N1 N -0.00418(13) 0.25512(10) 0.15786(8) 0.0119(3) Uani 1 1 d .
N2 N -0.08004(13) 0.36116(10) 0.19936(9) 0.0130(3) Uani 1 1 d .
N3 N -0.14477(13) 0.44311(10) 0.12995(9) 0.0153(3) Uani 1 1 d .
N4 N -0.11230(13) 0.39091(10) 0.04200(9) 0.0149(3) Uani 1 1 d .
N5 N 0.02942(12) 0.19690(10) 0.38941(8) 0.0103(3) Uani 1 1 d .
N6 N 0.12473(13) 0.09972(10) 0.34573(8) 0.0117(3) Uani 1 1 d .
N7 N 0.19382(14) 0.02031(11) 0.41501(9) 0.0168(3) Uani 1 1 d .
N8 N 0.14315(14) 0.06522(10) 0.50525(9) 0.0158(3) Uani 1 1 d .
N9 N -0.31285(13) 0.31905(10) 0.37022(8) 0.0125(3) Uani 1 1 d .
N10 N -0.27627(13) 0.55105(10) 0.35608(8) 0.0132(3) Uani 1 1 d .
N11 N 0.33107(13) -0.08156(10) 0.16918(9) 0.0140(3) Uani 1 1 d .
N12 N 0.33567(13) 0.15813(10) 0.15426(9) 0.0130(3) Uani 1 1 d .
C1 C -0.02679(15) 0.27628(12) 0.06186(10) 0.0108(4) Uani 1 1 d .
C2 C 0.04235(15) 0.17433(12) -0.00723(11) 0.0125(4) Uani 1 1 d .
C3 C 0.04406(15) 0.17211(12) 0.48606(10) 0.0104(3) Uani 1 1 d .
C4 C -0.04341(15) 0.26429(12) 0.55909(10) 0.0105(3) Uani 1 1 d .
C5 C -0.32337(17) 0.20077(13) 0.37182(11) 0.0169(4) Uani 1 1 d .
H5A H -0.2370 0.1363 0.3694 0.020 Uiso 1 1 calc R
C6 C -0.45911(17) 0.17131(14) 0.37699(12) 0.0225(4) Uani 1 1 d .
H6A H -0.4635 0.0884 0.3784 0.027 Uiso 1 1 calc R
C7 C -0.58731(17) 0.26680(14) 0.38007(11) 0.0227(4) Uani 1 1 d .
H7A H -0.6794 0.2492 0.3833 0.027 Uiso 1 1 calc R
C8 C -0.57698(16) 0.38913(14) 0.37832(11) 0.0199(4) Uani 1 1 d .
H8A H -0.6620 0.4550 0.3799 0.024 Uiso 1 1 calc R
C9 C -0.43808(16) 0.41205(13) 0.37412(10) 0.0128(4) Uani 1 1 d .
C10 C -0.41797(16) 0.54125(13) 0.37254(10) 0.0142(4) Uani 1 1 d .
C11 C -0.53559(17) 0.64602(13) 0.38550(10) 0.0175(4) Uani 1 1 d .
H11A H -0.6327 0.6378 0.3965 0.021 Uiso 1 1 calc R
C12 C -0.50742(18) 0.76313(14) 0.38196(11) 0.0216(4) Uani 1 1 d .
H12A H -0.5850 0.8341 0.3919 0.026 Uiso 1 1 calc R
C13 C -0.36197(18) 0.77247(14) 0.36345(11) 0.0219(4) Uani 1 1 d .
H13A H -0.3400 0.8500 0.3599 0.026 Uiso 1 1 calc R
C14 C -0.25010(17) 0.66470(13) 0.35033(11) 0.0172(4) Uani 1 1 d .
H14A H -0.1524 0.6713 0.3369 0.021 Uiso 1 1 calc R
C15 C 0.32092(17) -0.19983(13) 0.17398(10) 0.0160(4) Uani 1 1 d .
H15A H 0.2286 -0.2165 0.1937 0.019 Uiso 1 1 calc R
C16 C 0.44135(18) -0.29875(14) 0.15094(12) 0.0224(4) Uani 1 1 d .
H16A H 0.4299 -0.3799 0.1541 0.027 Uiso 1 1 calc R
C17 C 0.57891(18) -0.27489(14) 0.12312(11) 0.0222(5) Uani 1 1 d .
H17A H 0.6621 -0.3398 0.1079 0.027 Uiso 1 1 calc R
C18 C 0.59091(17) -0.15159(13) 0.11817(11) 0.0195(4) Uani 1 1 d .
H18A H 0.6826 -0.1332 0.1002 0.023 Uiso 1 1 calc R
C19 C 0.46499(16) -0.05712(13) 0.14033(10) 0.0134(4) Uani 1 1 d .
C20 C 0.46813(16) 0.07680(13) 0.13375(10) 0.0138(4) Uani 1 1 d .
C21 C 0.59734(18) 0.11733(14) 0.10633(12) 0.0237(4) Uani 1 1 d .
H21A H 0.6878 0.0600 0.0916 0.028 Uiso 1 1 calc R
C22 C 0.58945(18) 0.24296(14) 0.10131(13) 0.0287(5) Uani 1 1 d .
H22B H 0.6749 0.2717 0.0841 0.034 Uiso 1 1 calc R
C23 C 0.45395(18) 0.32628(14) 0.12194(12) 0.0256(5) Uani 1 1 d .
H23A H 0.4464 0.4119 0.1182 0.031 Uiso 1 1 calc R
C24 C 0.32901(17) 0.28030(13) 0.14842(11) 0.0189(4) Uani 1 1 d .
H24A H 0.2374 0.3365 0.1626 0.023 Uiso 1 1 calc R

loop_
_atom_site_aniso_label
_atom_site_aniso_U_11
_atom_site_aniso_U_22
_atom_site_aniso_U_33
_atom_site_aniso_U_23
_atom_site_aniso_U_13
_atom_site_aniso_U_12
Zn1 0.01173(8) 0.00943(7) 0.01067(8) -0.00132(6) 0.00002(7) -0.00139(6)
Zn2 0.01013(7) 0.00934(7) 0.01053(8) -0.00100(6) -0.00052(6) -0.00109(6)
O1W 0.0204(5) 0.0140(4) 0.0113(5) -0.0007(4) 0.0007(4) -0.0076(4)
O1 0.0169(5) 0.0123(4) 0.0109(5) -0.0033(4) 0.0000(4) 0.0001(4)
O2W 0.0171(5) 0.0151(4) 0.0123(5) -0.0012(4) -0.0020(4) -0.0071(4)
O2 0.0290(5) 0.0169(5) 0.0088(5) -0.0012(4) -0.0050(4) -0.0029(4)
O3 0.0146(5) 0.0126(4) 0.0097(5) -0.0023(4) -0.0008(4) 0.0006(4)
O3W 0.0322(6) 0.0167(5) 0.0141(5) 0.0012(4) -0.0042(5) -0.0042(4)
O4 0.0249(5) 0.0171(5) 0.0077(5) -0.0003(4) 0.0016(4) -0.0078(4)
N1 0.0147(6) 0.0109(5) 0.0110(6) -0.0026(4) -0.0002(5) -0.0049(4)
N2 0.0139(6) 0.0107(5) 0.0129(6) -0.0018(4) 0.0004(5) -0.0012(5)
N3 0.0170(6) 0.0130(6) 0.0138(6) -0.0009(5) -0.0023(5) 0.0001(5)
N4 0.0195(6) 0.0094(5) 0.0149(6) -0.0005(5) -0.0043(5) -0.0011(5)
N5 0.0101(5) 0.0090(5) 0.0123(6) -0.0024(4) 0.0013(5) -0.0042(4)
N6 0.0125(6) 0.0085(5) 0.0142(6) -0.0021(4) -0.0015(5) -0.0021(4)
N7 0.0189(6) 0.0144(6) 0.0150(6) -0.0027(5) -0.0048(5) 0.0020(5)
N8 0.0215(6) 0.0118(6) 0.0111(6) -0.0013(5) -0.0029(5) 0.0018(5)
N9 0.0127(6) 0.0142(5) 0.0098(6) 0.0001(4) 0.0000(5) -0.0031(5)
N10 0.0134(6) 0.0128(5) 0.0131(6) -0.0006(5) -0.0029(5) -0.0021(5)
N11 0.0170(6) 0.0099(5) 0.0148(6) -0.0024(4) -0.0021(5) -0.0022(5)
N12 0.0135(6) 0.0103(5) 0.0135(6) -0.0035(4) 0.0024(5) -0.0010(5)
C1 0.0110(6) 0.0118(6) 0.0099(6) -0.0006(5) -0.0008(6) -0.0036(5)
C2 0.0111(6) 0.0092(6) 0.0182(7) -0.0025(5) -0.0017(6) -0.0037(5)
C3 0.0119(6) 0.0095(6) 0.0110(6) 0.0003(5) -0.0032(5) -0.0042(5)
C4 0.0087(6) 0.0106(6) 0.0141(7) -0.0038(5) -0.0003(6) -0.0053(5)
C5 0.0197(7) 0.0125(7) 0.0167(7) -0.0022(6) 0.0004(6) -0.0017(6)
C6 0.0254(8) 0.0207(7) 0.0241(8) -0.0006(6) 0.0009(7) -0.0130(6)
C7 0.0177(7) 0.0319(8) 0.0231(8) -0.0008(6) -0.0037(7) -0.0142(6)
C8 0.0114(7) 0.0268(8) 0.0201(8) -0.0006(6) -0.0037(6) -0.0021(6)
C9 0.0148(7) 0.0165(7) 0.0064(6) -0.0010(5) -0.0008(6) -0.0025(6)
C10 0.0147(7) 0.0195(7) 0.0086(7) 0.0002(5) -0.0039(6) -0.0039(6)
C11 0.0124(7) 0.0220(7) 0.0126(7) -0.0018(6) 0.0024(6) 0.0036(6)
C12 0.0228(8) 0.0162(7) 0.0194(8) -0.0030(6) -0.0047(7) 0.0082(7)
C13 0.0283(8) 0.0112(7) 0.0244(8) -0.0033(6) -0.0061(7) 0.0004(6)
C14 0.0167(7) 0.0140(7) 0.0216(8) -0.0011(6) -0.0046(6) -0.0038(6)
C15 0.0176(7) 0.0131(7) 0.0157(7) -0.0014(6) -0.0007(6) -0.0017(6)
C16 0.0297(9) 0.0141(7) 0.0205(8) -0.0025(6) -0.0024(7) -0.0003(7)
C17 0.0205(8) 0.0146(7) 0.0234(8) -0.0022(6) 0.0001(7) 0.0089(7)
C18 0.0138(7) 0.0215(7) 0.0202(8) -0.0003(6) -0.0012(6) -0.0002(6)
C19 0.0142(7) 0.0142(7) 0.0093(7) -0.0012(5) -0.0001(6) 0.0000(6)
C20 0.0155(7) 0.0159(7) 0.0092(7) -0.0032(5) -0.0011(6) -0.0017(6)
C21 0.0182(8) 0.0225(8) 0.0297(9) -0.0057(7) 0.0018(7) -0.0049(6)
C22 0.0207(8) 0.0288(8) 0.0405(10) -0.0053(7) 0.0041(8) -0.0159(6)
C23 0.0290(8) 0.0169(7) 0.0323(9) -0.0055(6) 0.0061(8) -0.0118(6)
C24 0.0219(8) 0.0151(7) 0.0192(7) -0.0054(6) 0.0016(7) -0.0041(6)

loop_
_atom_type_symbol
_atom_type_description
_atom_type_scat_dispersion_real
_atom_type_scat_dispersion_imag
_atom_type_scat_source
C C 0.0033 0.0016 'International Tables Vol C Tables 4.2.6.8 and 6.1.1.4'
H H 0.0000 0.0000 'International Tables Vol C Tables 4.2.6.8 and 6.1.1.4'
N N 0.0061 0.0033 'International Tables Vol C Tables 4.2.6.8 and 6.1.1.4'
O O 0.0106 0.0060 'International Tables Vol C Tables 4.2.6.8 and 6.1.1.4'
Zn Zn 0.2839 1.4301 'International Tables Vol C Tables 4.2.6.8 and 6.1.1.4'

loop_
_geom_angle_atom_site_label_1
_geom_angle_atom_site_label_2
_geom_angle_atom_site_label_3
_geom_angle
O1W Zn1 N11 98.21(5)
O1W Zn1 N6 87.66(4)
N11 Zn1 N6 104.10(4)
O1W Zn1 N1 94.90(5)
N11 Zn1 N1 158.71(4)
N6 Zn1 N1 93.09(4)
O1W Zn1 O1 87.52(4)
N11 Zn1 O1 87.65(4)
N6 Zn1 O1 167.83(4)
N1 Zn1 O1 76.20(4)
O1W Zn1 N12 174.27(4)
N11 Zn1 N12 76.06(5)
N6 Zn1 N12 93.71(5)
N1 Zn1 N12 90.59(5)
O1 Zn1 N12 92.18(4)
O2W Zn2 N10 94.97(5)
O2W Zn2 N2 91.57(4)
N10 Zn2 N2 97.63(4)
O2W Zn2 N5 92.21(4)
N10 Zn2 N5 166.47(4)
N2 Zn2 N5 93.62(4)
O2W Zn2 N9 172.10(4)
N10 Zn2 N9 77.16(5)
N2 Zn2 N9 90.18(5)
N5 Zn2 N9 95.37(5)
O2W Zn2 O3 86.03(4)
N10 Zn2 O3 92.11(4)
N2 Zn2 O3 170.14(4)
N5 Zn2 O3 76.95(4)
N9 Zn2 O3 93.51(4)
Zn1 O1W H1WA 114.6(10)
Zn1 O1W H1WB 115.2(7)
H1WA O1W H1WB 104.8(8)
C2 O1 Zn1 118.06(9)
Zn2 O2W H2WA 122.0(7)
Zn2 O2W H2WB 117.0(9)
H2WA O2W H2WB 105.0(8)
C4 O3 Zn2 115.11(8)
H3WB O3W H3WA 102.0(17)
C1 N1 N2 104.90(10)
C1 N1 Zn1 112.55(8)
N2 N1 Zn1 142.38(9)
N3 N2 N1 109.44(11)
N3 N2 Zn2 126.71(8)
N1 N2 Zn2 123.40(8)
N2 N3 N4 108.85(10)
C1 N4 N3 105.09(11)
C3 N5 N6 104.60(10)
C3 N5 Zn2 112.65(8)
N6 N5 Zn2 142.14(9)
N7 N6 N5 109.37(11)
N7 N6 Zn1 126.66(8)
N5 N6 Zn1 123.84(8)
N6 N7 N8 108.76(10)
C3 N8 N7 104.65(11)
C5 N9 C9 118.79(13)
C5 N9 Zn2 126.27(9)
C9 N9 Zn2 114.89(10)
C14 N10 C10 118.94(11)
C14 N10 Zn2 124.84(10)
C10 N10 Zn2 115.91(9)
C15 N11 C19 118.62(12)
C15 N11 Zn1 124.22(10)
C19 N11 Zn1 116.87(9)
C24 N12 C20 118.92(13)
C24 N12 Zn1 125.49(10)
C20 N12 Zn1 115.56(10)
N1 C1 N4 111.72(12)
N1 C1 C2 118.98(11)
N4 C1 C2 129.30(12)
O2 C2 O1 126.46(12)
O2 C2 C1 119.49(11)
O1 C2 C1 114.03(12)
N8 C3 N5 112.62(11)
N8 C3 C4 127.62(12)
N5 C3 C4 119.72(11)
O4 C4 O3 125.52(12)
O4 C4 C3 120.02(11)
O3 C4 C3 114.44(12)
N9 C5 C6 122.11(13)
N9 C5 H5A 118.9
C6 C5 H5A 118.9
C7 C6 C5 119.04(15)
C7 C6 H6A 120.5
C5 C6 H6A 120.5
C6 C7 C8 119.05(15)
C6 C7 H7A 120.5
C8 C7 H7A 120.5
C7 C8 C9 119.02(13)
C7 C8 H8A 120.5
C9 C8 H8A 120.5
N9 C9 C8 121.98(14)
N9 C9 C10 115.86(13)
C8 C9 C10 122.16(12)
N10 C10 C11 121.21(14)
N10 C10 C9 115.66(11)
C11 C10 C9 123.12(14)
C10 C11 C12 119.52(15)
C10 C11 H11A 120.2
C12 C11 H11A 120.2
C13 C12 C11 118.84(13)
C13 C12 H12A 120.6
C11 C12 H12A 120.6
C14 C13 C12 118.75(15)
C14 C13 H13A 120.6
C12 C13 H13A 120.6
N10 C14 C13 122.71(15)
N10 C14 H14A 118.6
C13 C14 H14A 118.6
N11 C15 C16 122.98(15)
N11 C15 H15A 118.5
C16 C15 H15A 118.5
C17 C16 C15 118.75(15)
C17 C16 H16A 120.6
C15 C16 H16A 120.6
C16 C17 C18 118.76(13)
C16 C17 H17A 120.6
C18 C17 H17A 120.6
C19 C18 C17 119.24(15)
C19 C18 H18A 120.4
C17 C18 H18A 120.4
N11 C19 C18 121.63(13)
N11 C19 C20 116.02(11)
C18 C19 C20 122.36(14)
N12 C20 C21 121.53(13)
N12 C20 C19 115.34(13)
C21 C20 C19 123.11(12)
C22 C21 C20 119.09(14)
C22 C21 H21A 120.5
C20 C21 H21A 120.5
C21 C22 C23 119.43(16)
C21 C22 H22B 120.3
C23 C22 H22B 120.3
C22 C23 C24 118.82(14)
C22 C23 H23A 120.6
C24 C23 H23A 120.6
N12 C24 C23 122.20(13)
N12 C24 H24A 118.9
C23 C24 H24A 118.9

loop_
_geom_bond_atom_site_label_1
_geom_bond_atom_site_label_2
_geom_bond_distance
Zn1 O1W 2.0909(11)
Zn1 N11 2.1256(11)
Zn1 N6 2.1335(13)
Zn1 N1 2.1583(11)
Zn1 O1 2.1612(12)
Zn1 N12 2.1829(14)
Zn2 O2W 2.0954(11)
Zn2 N10 2.1196(11)
Zn2 N2 2.1314(13)
Zn2 N5 2.1442(11)
Zn2 N9 2.1567(14)
Zn2 O3 2.1998(12)
O1W H1WA 0.843(6)
O1W H1WB 0.842(7)
O1 C2 1.2618(15)
O2W H2WA 0.845(7)
O2W H2WB 0.846(6)
O2 C2 1.2399(18)
O3 C4 1.2820(15)
O3W H3WB 0.748(16)
O3W H3WA 0.885(18)
O4 C4 1.2328(17)
N1 C1 1.3338(18)
N1 N2 1.3442(15)
N2 N3 1.3262(16)
N3 N4 1.3471(17)
N4 C1 1.3348(16)
N5 C3 1.3274(18)
N5 N6 1.3434(15)
N6 N7 1.3281(16)
N7 N8 1.3504(17)
N8 C3 1.3263(16)
N9 C5 1.3391(19)
N9 C9 1.3451(17)
N10 C14 1.3383(19)
N10 C10 1.349(2)
N11 C15 1.3339(19)
N11 C19 1.351(2)
N12 C24 1.3339(18)
N12 C20 1.3454(17)
C1 C2 1.5049(19)
C3 C4 1.5044(18)
C5 C6 1.388(2)
C5 H5A 0.9300
C6 C7 1.379(2)
C6 H6A 0.9300
C7 C8 1.383(2)
C7 H7A 0.9300
C8 C9 1.386(2)
C8 H8A 0.9300
C9 C10 1.492(2)
C10 C11 1.3859(19)
C11 C12 1.387(2)
C11 H11A 0.9300
C12 C13 1.383(2)
C12 H12A 0.9300
C13 C14 1.379(2)
C13 H13A 0.9300
C14 H14A 0.9300
C15 C16 1.382(2)
C15 H15A 0.9300
C16 C17 1.379(2)
C16 H16A 0.9300
C17 C18 1.395(2)
C17 H17A 0.9300
C18 C19 1.3816(19)
C18 H18A 0.9300
C19 C20 1.486(2)
C20 C21 1.391(2)
C21 C22 1.370(2)
C21 H21A 0.9300
C22 C23 1.376(2)
C22 H22B 0.9300
C23 C24 1.386(2)
C23 H23A 0.9300
C24 H24A 0.9300
